data_7105874
loop_
_publ_author_name
'Laura Maggini'
'Hassan Traboulsi'
K.Yoosaf
'John Mohanraj'
'Johan Wouters'
'Oksana Pietraszkiewicz'
'Marek Pietraszkiewicz'
'Nicola Armaroli'
'Davide Bonifazi'

_publ_section_title
;
 Electrostatically-driven assembly of MWCNTs with a europium complex
;
_journal_name_full Chem.Commun.
_journal_page_first 1625
_journal_paper_doi 10.1039/c0cc02874f
_journal_volume 47
_journal_year 2011
_chemical_formula_moiety 'C56 H32 Eu F12 O8, C8 H20 N'
_chemical_formula_sum 'C64 H52 Eu F12 N O8'
_chemical_formula_weight 1343.03
_chemical_name_systematic
;
?
;
_space_group_IT_number 4
_symmetry_cell_setting monoclinic
_symmetry_space_group_name_Hall 'P 2yb'
_symmetry_space_group_name_H-M 'P 1 21 1'
_atom_sites_solution_hydrogens geom
_atom_sites_solution_primary direct
_atom_sites_solution_secondary difmap
_audit_creation_method SHELXL-97
_cell_angle_alpha 90.00
_cell_angle_beta 117.955(10)
_cell_angle_gamma 90.00
_cell_formula_units_Z 2
_cell_length_a 12.1252(10)
_cell_length_b 21.996(2)
_cell_length_c 12.8415(10)
_cell_measurement_reflns_used 3975
_cell_measurement_temperature 293(2)
_cell_measurement_theta_max 32.6139
_cell_measurement_theta_min 3.3018
_cell_volume 3025.3(5)
_computing_cell_refinement
;
CrysAlisPro, Oxford Diffraction Ltd.,
Version 1.171.33.55 (release 05-01-2010 CrysAlis171 .NET)
(compiled Jan 5 2010,16:28:46)
;
_computing_data_collection
;
CrysAlisPro, Oxford Diffraction Ltd.,
Version 1.171.33.55 (release 05-01-2010 CrysAlis171 .NET)
(compiled Jan 5 2010,16:28:46)
;
_computing_data_reduction
;
CrysAlisPro, Oxford Diffraction Ltd.,
Version 1.171.33.55 (release 05-01-2010 CrysAlis171 .NET)
(compiled Jan 5 2010,16:28:46)
;
_computing_structure_refinement 'SHELXL-97 (Sheldrick, 1997)'
_computing_structure_solution shelxs86
_diffrn_ambient_temperature 293(2)
_diffrn_detector_area_resol_mean 10.3712
_diffrn_measured_fraction_theta_full 0.902
_diffrn_measured_fraction_theta_max 0.779
_diffrn_measurement_device_type 'Xcalibur, Ruby, Gemini ultra'
_diffrn_measurement_method '\w scans'
_diffrn_radiation_monochromator graphite
_diffrn_radiation_source 'fine-focus sealed tube'
_diffrn_radiation_type MoK\a
_diffrn_radiation_wavelength 0.71073
_diffrn_reflns_av_R_equivalents 0.0521
_diffrn_reflns_av_sigmaI/netI 0.2738
_diffrn_reflns_limit_h_max 17
_diffrn_reflns_limit_h_min -18
_diffrn_reflns_limit_k_max 33
_diffrn_reflns_limit_k_min -32
_diffrn_reflns_limit_l_max 18
_diffrn_reflns_limit_l_min -18
_diffrn_reflns_number 19343
_diffrn_reflns_theta_full 25.00
_diffrn_reflns_theta_max 32.69
_diffrn_reflns_theta_min 3.31
_exptl_absorpt_coefficient_mu 1.128
_exptl_absorpt_correction_T_max 0.9778
_exptl_absorpt_correction_T_min 0.7141
_exptl_absorpt_correction_type multi-scan
_exptl_absorpt_process_details
;
CrysAlisPro, Oxford Diffraction Ltd.,
Version 1.171.33.55 (release 05-01-2010 CrysAlis171 .NET)
(compiled Jan 5 2010,16:28:46)
Empirical absorption correction using spherical harmonics,
implemented in SCALE3 ABSPACK scaling algorithm.
;
_exptl_crystal_colour colorless
_exptl_crystal_density_diffrn 1.474
_exptl_crystal_density_method 'not measured'
_exptl_crystal_description plaquet
_exptl_crystal_F_000 1356
_exptl_crystal_size_max 0.32
_exptl_crystal_size_mid 0.10
_exptl_crystal_size_min 0.02
_refine_diff_density_max 1.424
_refine_diff_density_min -0.957
_refine_diff_density_rms 0.141
_refine_ls_abs_structure_details 'Flack H D (1983), Acta Cryst. A39, 876-881'
_refine_ls_abs_structure_Flack -0.01(2)
_refine_ls_extinction_method none
_refine_ls_goodness_of_fit_ref 0.818
_refine_ls_hydrogen_treatment constr
_refine_ls_matrix_type full
_refine_ls_number_parameters 515
_refine_ls_number_reflns 14328
_refine_ls_number_restraints 73
_refine_ls_restrained_S_all 0.820
_refine_ls_R_factor_all 0.2155
_refine_ls_R_factor_gt 0.0903
_refine_ls_shift/su_max 0.081
_refine_ls_shift/su_mean 0.006
_refine_ls_structure_factor_coef Fsqd
_refine_ls_weighting_details 'calc w=1/[\s^2^(Fo^2^)+(0.1316P)^2^+0.0000P] where P=(Fo^2^+2Fc^2^)/3'
_refine_ls_weighting_scheme calc
_refine_ls_wR_factor_gt 0.2174
_refine_ls_wR_factor_ref 0.2500
_reflns_number_gt 4801
_reflns_number_total 14328
_reflns_threshold_expression >2sigma(I)
_cod_data_source_file C0CC02874F.TXT
_cod_data_source_block bn_dln-ipc022-eur
_cod_original_cell_volume 3025.3(4)
_cod_original_sg_symbol_H-M 'P 21'
_cod_database_code 7105874

loop_
_symmetry_equiv_pos_as_xyz
'x, y, z'
'-x, y+1/2, -z'

loop_
_atom_site_label
_atom_site_type_symbol
_atom_site_fract_x
_atom_site_fract_y
_atom_site_fract_z
_atom_site_U_iso_or_equiv
_atom_site_adp_type
_atom_site_occupancy
_atom_site_symmetry_multiplicity
_atom_site_calc_flag
_atom_site_refinement_flags
_atom_site_disorder_assembly
_atom_site_disorder_group
Eu1 Eu 0.47167(5) 0.23426(13) 0.15898(5) 0.0478(2) Uani 1 1 d . A .
C1 C 0.31311(5) 0.26117(13) 0.44884(5) 0.074(5) Uani 1 1 d R . .
H1 H 0.3930 0.2687 0.4589 0.088 Uiso 1 1 calc R . .
C2 C 0.21863(5) 0.24367(13) 0.33913(5) 0.066(4) Uani 1 1 d R . .
C3 C 0.09925(5) 0.23239(13) 0.32409(5) 0.096(6) Uani 1 1 d R . .
H3 H 0.0360 0.2207 0.2507 0.115 Uiso 1 1 calc R . .
C4 C 0.07435(5) 0.23860(13) 0.41876(5) 0.101(5) Uani 1 1 d R . .
H4 H -0.0055 0.2310 0.4087 0.121 Uiso 1 1 calc R . .
C5 C 0.16882(5) 0.25609(13) 0.52847(5) 0.072(5) Uani 1 1 d R . .
C6 C 0.28820(5) 0.26738(13) 0.54352(5) 0.060(4) Uani 1 1 d R . .
C7 C 0.38268(5) 0.28487(13) 0.65323(5) 0.079(5) Uani 1 1 d R . .
H7 H 0.4625 0.2924 0.6633 0.095 Uiso 1 1 calc R . .
C8 C 0.35777(5) 0.29108(13) 0.74790(5) 0.110(8) Uani 1 1 d R . .
H8 H 0.4210 0.3028 0.8213 0.132 Uiso 1 1 calc R . .
C9 C 0.23839(5) 0.27980(13) 0.73286(5) 0.089(6) Uani 1 1 d R . .
H9 H 0.2217 0.2840 0.7962 0.107 Uiso 1 1 calc R . .
C10 C 0.14392(5) 0.26230(13) 0.62315(5) 0.118(8) Uani 1 1 d R . .
H10 H 0.0640 0.2548 0.6131 0.141 Uiso 1 1 calc R . .
C11 C 0.2347(12) 0.2343(10) 0.2346(11) 0.064(4) Uani 1 1 d . . .
C12 C 0.1413(12) 0.2243(9) 0.1176(10) 0.062(5) Uani 1 1 d . . .
H12 H 0.0612 0.2166 0.1067 0.074 Uiso 1 1 calc R . .
C13 C 0.1565(12) 0.2249(7) 0.0189(11) 0.046(4) Uani 1 1 d . A .
C14 C 0.0327(11) 0.2199(6) -0.1044(11) 0.105(9) Uani 1 1 d D . .
F1 F 0.046(2) 0.2262(11) -0.2011(17) 0.104(6) Uani 0.30 1 d PD A 1
F2 F -0.048(2) 0.2605(8) -0.107(2) 0.095(5) Uani 0.30 1 d PD A 1
F3 F -0.003(2) 0.1646(7) -0.100(2) 0.130(8) Uani 0.30 1 d PD A 1
F1' F -0.0712(11) 0.2064(8) -0.0960(13) 0.104(6) Uani 0.70 1 d PD A 2
F2' F 0.0517(10) 0.1745(8) -0.1609(11) 0.095(5) Uani 0.70 1 d PD A 2
F3' F 0.0096(17) 0.2706(7) -0.1657(17) 0.130(8) Uani 0.70 1 d PD A 2
C31 C 0.4551(6) 0.3745(3) 0.0353(7) 0.056(4) Uani 1 1 d . A .
C21 C 0.2375(6) 0.4156(3) -0.0807(7) 0.102(4) Uani 1 1 d R . .
H21 H 0.2039 0.3769 -0.0872 0.123 Uiso 1 1 calc R . .
C22 C 0.3662(6) 0.4238(3) -0.0221(7) 0.057(2) Uani 1 1 d R . .
C23 C 0.4164(6) 0.4816(3) -0.0125(7) 0.110(4) Uani 1 1 d R . .
H23 H 0.5025 0.4871 0.0268 0.132 Uiso 1 1 calc R . .
C24 C 0.3379(6) 0.5312(3) -0.0615(7) 0.122(5) Uani 1 1 d R . .
H24 H 0.3715 0.5699 -0.0551 0.147 Uiso 1 1 calc R . .
C25 C 0.2092(6) 0.5231(3) -0.1202(7) 0.084(3) Uani 1 1 d R . .
C26 C 0.1590(6) 0.4652(3) -0.1298(7) 0.103(4) Uani 1 1 d R . .
C27 C 0.0304(6) 0.4571(3) -0.1884(7) 0.124(5) Uani 1 1 d R . .
H27 H -0.0032 0.4184 -0.1949 0.148 Uiso 1 1 calc R . .
C28 C -0.0481(6) 0.5067(3) -0.2375(7) 0.147(6) Uani 1 1 d R . .
H28 H -0.1342 0.5012 -0.2767 0.176 Uiso 1 1 calc R . .
C29 C 0.0021(6) 0.5645(3) -0.2279(7) 0.176(8) Uani 1 1 d R . .
H29 H -0.0505 0.5977 -0.2607 0.211 Uiso 1 1 calc R . .
C30 C 0.1307(6) 0.5727(3) -0.1692(7) 0.152(7) Uani 1 1 d R . .
H30 H 0.1643 0.6114 -0.1628 0.182 Uiso 1 1 calc R . .
C32 C 0.5722(15) 0.3719(7) 0.0415(15) 0.068(4) Uani 1 1 d . . .
H32 H 0.5988 0.4051 0.0143 0.082 Uiso 1 1 calc R . .
C33 C 0.6520(12) 0.3225(8) 0.0861(15) 0.066(4) Uani 1 1 d . A .
C34 C 0.7687(10) 0.3235(5) 0.0630(10) 0.099(7) Uani 1 1 d D . .
F4 F 0.860(2) 0.2989(5) 0.1586(14) 0.169(10) Uani 0.50 1 d PD B 1
F5 F 0.8068(17) 0.3797(5) 0.0541(11) 0.109(6) Uani 0.50 1 d PD B 1
F6 F 0.755(2) 0.2930(9) -0.0311(14) 0.193(15) Uani 0.50 1 d PD B 1
F4' F 0.749(2) 0.3502(10) -0.0364(9) 0.169(10) Uani 0.50 1 d PD B 2
F5' F 0.8124(19) 0.2683(5) 0.0657(18) 0.109(6) Uani 0.50 1 d PD B 2
F6' F 0.8498(6) 0.3550(3) 0.1541(6) 0.193(15) Uani 0.50 1 d PD B 2
C41 C 0.7630(6) 0.0532(3) 0.3826(6) 0.102(4) Uani 1 1 d R . .
H41 H 0.6933 0.0433 0.3121 0.123 Uiso 1 1 calc R . .
C42 C 0.7817(6) 0.1128(3) 0.4231(6) 0.057(2) Uani 1 1 d R . .
C43 C 0.8859(6) 0.1277(3) 0.5285(6) 0.110(4) Uani 1 1 d R . .
H43 H 0.8984 0.1676 0.5555 0.132 Uiso 1 1 calc R . .
C44 C 0.9715(6) 0.0829(3) 0.5934(6) 0.122(5) Uani 1 1 d R . .
H44 H 1.0413 0.0928 0.6639 0.147 Uiso 1 1 calc R . .
C45 C 0.9529(6) 0.0233(3) 0.5529(6) 0.084(3) Uani 1 1 d R . .
C46 C 0.8486(6) 0.0084(3) 0.4475(6) 0.103(4) Uani 1 1 d R . .
C49 C 0.8300(6) -0.0512(3) 0.4070(6) 0.176(8) Uani 1 1 d R . .
H49 H 0.7603 -0.0612 0.3365 0.211 Uiso 1 1 calc R . .
C48 C 0.9156(6) -0.0960(3) 0.4719(6) 0.147(6) Uani 1 1 d R . .
H48 H 0.9031 -0.1359 0.4448 0.176 Uiso 1 1 calc R . .
C47 C 1.0199(6) -0.0812(3) 0.5773(6) 0.124(5) Uani 1 1 d R . .
H47 H 1.0771 -0.1112 0.6208 0.148 Uiso 1 1 calc R . .
C50 C 1.0385(6) -0.0215(3) 0.6178(6) 0.152(7) Uani 1 1 d R . .
H50 H 1.1082 -0.0116 0.6883 0.182 Uiso 1 1 calc R . .
C51 C 0.7213(17) 0.1702(6) 0.384(2) 0.068(5) Uani 1 1 d . A .
C52 C 0.7598(15) 0.2178(9) 0.4627(17) 0.080(8) Uani 1 1 d . . .
H52 H 0.8352 0.2145 0.5316 0.096 Uiso 1 1 calc R . .
C53 C 0.6935(17) 0.2679(11) 0.4439(18) 0.085(6) Uani 1 1 d . A .
C54 C 0.7257(12) 0.3117(6) 0.5572(13) 0.173(12) Uiso 1 1 d D . .
F7 F 0.6896(13) 0.3670(10) 0.510(2) 0.179(9) Uiso 0.50 1 d PD C 1
F8 F 0.8490(11) 0.3133(7) 0.6227(13) 0.090(4) Uiso 0.50 1 d PD C 1
F9 F 0.675(2) 0.3014(12) 0.627(2) 0.196(10) Uiso 0.50 1 d PD C 1
F7' F 0.7872(19) 0.2880(11) 0.6651(19) 0.179(9) Uiso 0.50 1 d PD C 2
F8' F 0.6241(11) 0.3381(9) 0.5459(17) 0.090(4) Uiso 0.50 1 d PD C 2
F9' F 0.7969(7) 0.3501(3) 0.5410(7) 0.196(10) Uiso 0.50 1 d PD C 2
C61 C 0.3735(7) 0.1162(3) -0.2883(7) 0.102(4) Uani 1 1 d R . .
H61 H 0.2990 0.0985 -0.2999 0.123 Uiso 1 1 calc R . .
C62 C 0.4542(7) 0.1413(3) -0.1794(7) 0.057(2) Uani 1 1 d R . .
C63 C 0.5656(7) 0.1678(3) -0.1621(7) 0.110(4) Uani 1 1 d R . .
H63 H 0.6196 0.1845 -0.0893 0.132 Uiso 1 1 calc R . .
C64 C 0.5964(7) 0.1692(3) -0.2536(7) 0.122(5) Uani 1 1 d R . .
H64 H 0.6709 0.1869 -0.2420 0.147 Uiso 1 1 calc R . .
C65 C 0.5157(7) 0.1441(3) -0.3624(7) 0.084(3) Uani 1 1 d R . .
C66 C 0.4043(7) 0.1177(3) -0.3798(7) 0.103(4) Uani 1 1 d R . .
C67 C 0.3237(7) 0.0926(3) -0.4886(7) 0.124(5) Uani 1 1 d R . .
H67 H 0.2491 0.0749 -0.5002 0.148 Uiso 1 1 calc R . .
C68 C 0.3545(7) 0.0940(3) -0.5801(7) 0.147(6) Uani 1 1 d R . .
H68 H 0.3005 0.0772 -0.6529 0.176 Uiso 1 1 calc R . .
C69 C 0.4659(7) 0.1205(3) -0.5628(7) 0.176(8) Uani 1 1 d R . .
H69 H 0.4865 0.1214 -0.6240 0.211 Uiso 1 1 calc R . .
C70 C 0.5465(7) 0.1455(3) -0.4539(7) 0.152(7) Uani 1 1 d R . .
H70 H 0.6211 0.1632 -0.4423 0.182 Uiso 1 1 calc R . .
C71 C 0.4280(12) 0.1462(7) -0.0748(13) 0.063(4) Uani 1 1 d . A .
C72 C 0.3560(14) 0.1016(7) -0.0545(13) 0.060(4) Uani 1 1 d . . .
H72 H 0.3139 0.0728 -0.1129 0.073 Uiso 1 1 calc R . .
C73 C 0.3451(14) 0.0986(6) 0.0477(13) 0.055(4) Uani 1 1 d . A .
C74 C 0.2764(12) 0.0407(5) 0.0702(12) 0.090(6) Uani 1 1 d D . .
F10 F 0.314(2) 0.0203(9) 0.1809(12) 0.218(19) Uani 0.50 1 d PD D 1
F11 F 0.283(3) -0.0074(7) 0.011(2) 0.184(14) Uani 0.50 1 d PD D 1
F12 F 0.1611(15) 0.0594(8) 0.029(2) 0.109(6) Uani 0.50 1 d PD D 1
F10' F 0.182(2) 0.0184(9) -0.0295(13) 0.218(19) Uani 0.50 1 d PD D 2
F11' F 0.227(2) 0.0586(8) 0.137(2) 0.184(14) Uani 0.50 1 d PD D 2
F12' F 0.3593(14) -0.0012(8) 0.121(2) 0.109(6) Uani 0.50 1 d PD D 2
C75 C 0.1989(19) 0.4154(10) 0.278(2) 0.105(6) Uiso 1 1 d . . .
H75A H 0.2349 0.3805 0.3292 0.126 Uiso 1 1 calc R . .
H75B H 0.1441 0.4358 0.3031 0.126 Uiso 1 1 calc R . .
C76 C 0.128(2) 0.3952(12) 0.161(2) 0.138(9) Uiso 1 1 d . . .
H76A H 0.0444 0.4108 0.1292 0.208 Uiso 1 1 calc R . .
H76B H 0.1255 0.3516 0.1592 0.208 Uiso 1 1 calc R . .
H76C H 0.1654 0.4096 0.1142 0.208 Uiso 1 1 calc R . .
C77 C 0.4051(14) 0.4191(7) 0.2812(16) 0.075(5) Uiso 1 1 d . . .
H77A H 0.4281 0.3868 0.3390 0.090 Uiso 1 1 calc R . .
H77B H 0.3652 0.4006 0.2037 0.090 Uiso 1 1 calc R . .
C78 C 0.5161(16) 0.4493(8) 0.2966(18) 0.087(5) Uiso 1 1 d . . .
H78A H 0.5480 0.4741 0.3662 0.130 Uiso 1 1 calc R . .
H78B H 0.4973 0.4745 0.2292 0.130 Uiso 1 1 calc R . .
H78C H 0.5777 0.4196 0.3046 0.130 Uiso 1 1 calc R . .
C79 C 0.2612(15) 0.5042(7) 0.1887(15) 0.072(4) Uiso 1 1 d . . .
H79A H 0.3295 0.5288 0.1927 0.086 Uiso 1 1 calc R . .
H79B H 0.2277 0.4808 0.1162 0.086 Uiso 1 1 calc R . .
C80 C 0.1619(18) 0.5446(9) 0.188(2) 0.103(6) Uiso 1 1 d . . .
H80A H 0.1787 0.5526 0.2672 0.154 Uiso 1 1 calc R . .
H80B H 0.0823 0.5250 0.1458 0.154 Uiso 1 1 calc R . .
H80C H 0.1610 0.5822 0.1493 0.154 Uiso 1 1 calc R . .
C81 C 0.3619(19) 0.4856(9) 0.4106(19) 0.098(6) Uiso 1 1 d . . .
H81A H 0.2968 0.5090 0.4157 0.118 Uiso 1 1 calc R . .
H81B H 0.4261 0.5143 0.4183 0.118 Uiso 1 1 calc R . .
C82 C 0.420(2) 0.4438(13) 0.520(3) 0.156(10) Uiso 1 1 d . . .
H82A H 0.4180 0.4024 0.4953 0.234 Uiso 1 1 calc R . .
H82B H 0.3732 0.4472 0.5628 0.234 Uiso 1 1 calc R . .
H82C H 0.5050 0.4557 0.5700 0.234 Uiso 1 1 calc R . .
N1 N 0.3094(13) 0.4613(5) 0.2937(12) 0.074(4) Uani 1 1 d . . .
O1 O 0.3480(7) 0.2471(4) 0.2541(7) 0.044(3) Uani 1 1 d . . .
O2 O 0.2502(7) 0.2358(9) 0.0095(7) 0.064(2) Uani 1 1 d . . .
O3 O 0.4182(9) 0.3322(5) 0.0797(11) 0.063(3) Uani 1 1 d . . .
O4 O 0.6408(9) 0.2779(5) 0.1332(10) 0.068(3) Uani 1 1 d . . .
O5 O 0.6308(10) 0.1699(4) 0.2839(9) 0.057(3) Uani 1 1 d . . .
O6 O 0.5948(9) 0.2878(4) 0.3413(10) 0.056(3) Uani 1 1 d . . .
O7 O 0.4794(8) 0.1896(4) -0.0047(9) 0.055(2) Uani 1 1 d . . .
O8 O 0.3887(11) 0.1327(4) 0.1332(10) 0.067(3) Uani 1 1 d . . .

loop_
_atom_site_aniso_label
_atom_site_aniso_U_11
_atom_site_aniso_U_22
_atom_site_aniso_U_33
_atom_site_aniso_U_23
_atom_site_aniso_U_13
_atom_site_aniso_U_12
Eu1 0.0528(3) 0.0491(3) 0.0417(3) -0.0033(6) 0.0224(2) 0.0019(6)
C1 0.066(10) 0.067(9) 0.053(9) -0.002(7) -0.002(8) -0.009(7)
C2 0.081(9) 0.084(11) 0.077(9) 0.032(9) 0.073(8) 0.032(9)
C3 0.108(12) 0.147(15) 0.055(8) -0.031(17) 0.057(9) -0.05(2)
C4 0.066(9) 0.095(11) 0.132(16) 0.02(2) 0.038(10) 0.009(16)
C5 0.075(10) 0.094(14) 0.062(10) -0.008(8) 0.046(9) -0.002(8)
C6 0.080(10) 0.074(9) 0.038(7) 0.010(7) 0.037(8) 0.012(8)
C7 0.085(12) 0.068(11) 0.064(11) -0.010(8) 0.018(9) 0.001(9)
C8 0.126(16) 0.20(2) 0.015(7) 0.013(9) 0.037(10) 0.027(16)
C9 0.083(12) 0.145(17) 0.061(11) -0.019(11) 0.053(10) -0.001(12)
C10 0.112(16) 0.15(2) 0.090(16) -0.014(13) 0.050(13) 0.004(13)
C11 0.070(9) 0.072(8) 0.063(8) 0.042(11) 0.042(7) 0.062(11)
C12 0.061(7) 0.082(15) 0.039(6) -0.001(9) 0.020(6) -0.033(10)
C13 0.067(8) 0.032(10) 0.047(6) 0.002(6) 0.034(6) 0.001(7)
C14 0.058(10) 0.16(3) 0.079(13) 0.026(17) 0.020(10) 0.011(13)
F1 0.059(7) 0.181(17) 0.082(9) -0.057(10) 0.040(7) -0.053(9)
F2 0.045(8) 0.170(17) 0.041(7) -0.028(9) -0.003(6) -0.025(8)
F3 0.098(14) 0.165(19) 0.114(19) 0.007(12) 0.038(12) -0.037(13)
F1' 0.059(7) 0.181(17) 0.082(9) -0.057(10) 0.040(7) -0.053(9)
F2' 0.045(8) 0.170(17) 0.041(7) -0.028(9) -0.003(6) -0.025(8)
F3' 0.098(14) 0.165(19) 0.114(19) 0.007(12) 0.038(12) -0.037(13)
C31 0.059(9) 0.035(7) 0.068(10) 0.001(7) 0.025(9) 0.007(6)
C21 0.073(7) 0.120(9) 0.118(10) 0.029(8) 0.048(7) 0.011(7)
C22 0.069(6) 0.059(5) 0.053(5) -0.003(4) 0.036(5) 0.003(4)
C23 0.092(8) 0.143(11) 0.096(9) 0.026(8) 0.045(7) 0.017(8)
C24 0.149(12) 0.143(12) 0.127(12) -0.030(9) 0.107(10) -0.034(9)
C25 0.105(8) 0.052(5) 0.104(8) 0.026(5) 0.057(7) 0.016(5)
C26 0.099(9) 0.116(9) 0.114(10) -0.005(8) 0.067(8) 0.007(7)
C27 0.172(13) 0.095(9) 0.140(13) -0.002(8) 0.104(11) -0.004(9)
C28 0.167(13) 0.169(14) 0.112(11) 0.052(10) 0.072(10) 0.086(11)
C29 0.236(19) 0.147(14) 0.25(2) 0.042(14) 0.206(18) 0.016(13)
C30 0.161(15) 0.211(18) 0.151(15) 0.024(13) 0.130(13) 0.023(13)
C32 0.078(11) 0.052(9) 0.090(12) 0.003(8) 0.052(10) -0.002(8)
C33 0.036(8) 0.079(12) 0.064(10) -0.020(9) 0.010(7) -0.010(8)
C34 0.064(11) 0.083(13) 0.106(16) 0.036(12) 0.004(11) -0.030(9)
F4 0.133(19) 0.24(3) 0.19(3) 0.03(2) 0.12(2) 0.06(2)
F5 0.083(12) 0.178(17) 0.099(13) 0.004(12) 0.070(11) 0.036(11)
F6 0.14(2) 0.21(3) 0.28(4) -0.14(3) 0.14(3) -0.09(2)
F4' 0.133(19) 0.24(3) 0.19(3) 0.03(2) 0.12(2) 0.06(2)
F5' 0.083(12) 0.178(17) 0.099(13) 0.004(12) 0.070(11) 0.036(11)
F6' 0.14(2) 0.21(3) 0.28(4) -0.14(3) 0.14(3) -0.09(2)
C41 0.073(7) 0.120(9) 0.118(10) 0.029(8) 0.048(7) 0.011(7)
C42 0.069(6) 0.059(5) 0.053(5) -0.003(4) 0.036(5) 0.003(4)
C43 0.092(8) 0.143(11) 0.096(9) 0.026(8) 0.045(7) 0.017(8)
C44 0.149(12) 0.143(12) 0.127(12) -0.030(9) 0.107(10) -0.034(9)
C45 0.105(8) 0.052(5) 0.104(8) 0.026(5) 0.057(7) 0.016(5)
C46 0.099(9) 0.116(9) 0.114(10) -0.005(8) 0.067(8) 0.007(7)
C49 0.236(19) 0.147(14) 0.25(2) 0.042(14) 0.206(18) 0.016(13)
C48 0.167(13) 0.169(14) 0.112(11) 0.052(10) 0.072(10) 0.086(11)
C47 0.172(13) 0.095(9) 0.140(13) -0.002(8) 0.104(11) -0.004(9)
C50 0.161(15) 0.211(18) 0.151(15) 0.024(13) 0.130(13) 0.023(13)
C51 0.080(12) 0.032(8) 0.126(17) 0.015(9) 0.075(13) 0.003(8)
C52 0.046(9) 0.13(3) 0.066(10) 0.038(12) 0.025(9) 0.057(13)
C53 0.058(11) 0.141(17) 0.063(12) -0.043(12) 0.034(11) -0.024(13)
C61 0.073(7) 0.120(9) 0.118(10) 0.029(8) 0.048(7) 0.011(7)
C62 0.069(6) 0.059(5) 0.053(5) -0.003(4) 0.036(5) 0.003(4)
C63 0.092(8) 0.143(11) 0.096(9) 0.026(8) 0.045(7) 0.017(8)
C64 0.149(12) 0.143(12) 0.127(12) -0.030(9) 0.107(10) -0.034(9)
C65 0.105(8) 0.052(5) 0.104(8) 0.026(5) 0.057(7) 0.016(5)
C66 0.099(9) 0.116(9) 0.114(10) -0.005(8) 0.067(8) 0.007(7)
C67 0.172(13) 0.095(9) 0.140(13) -0.002(8) 0.104(11) -0.004(9)
C68 0.167(13) 0.169(14) 0.112(11) 0.052(10) 0.072(10) 0.086(11)
C69 0.236(19) 0.147(14) 0.25(2) 0.042(14) 0.206(18) 0.016(13)
C70 0.161(15) 0.211(18) 0.151(15) 0.024(13) 0.130(13) 0.023(13)
C71 0.037(7) 0.063(9) 0.063(9) -0.020(8) 0.001(7) 0.000(7)
C72 0.064(9) 0.061(9) 0.050(9) -0.020(7) 0.022(8) -0.002(8)
C73 0.086(11) 0.037(7) 0.062(9) -0.010(7) 0.052(9) -0.003(7)
C74 0.100(15) 0.092(13) 0.099(16) -0.046(12) 0.066(14) -0.028(11)
F10 0.35(4) 0.034(9) 0.107(14) 0.004(9) -0.03(2) -0.068(14)
F11 0.38(4) 0.072(12) 0.28(3) -0.096(15) 0.30(3) -0.135(18)
F12 0.129(14) 0.062(9) 0.127(16) -0.020(9) 0.052(13) -0.017(9)
F10' 0.35(4) 0.034(9) 0.107(14) 0.004(9) -0.03(2) -0.068(14)
F11' 0.38(4) 0.072(12) 0.28(3) -0.096(15) 0.30(3) -0.135(18)
F12' 0.129(14) 0.062(9) 0.127(16) -0.020(9) 0.052(13) -0.017(9)
N1 0.102(10) 0.050(7) 0.069(9) -0.005(6) 0.038(8) 0.012(7)
O1 0.051(5) 0.050(8) 0.040(4) -0.001(4) 0.028(4) 0.008(4)
O2 0.051(4) 0.093(6) 0.044(4) -0.024(9) 0.019(4) -0.019(10)
O3 0.055(6) 0.058(7) 0.079(8) -0.005(6) 0.035(6) 0.005(5)
O4 0.070(7) 0.052(6) 0.088(8) 0.005(6) 0.042(6) -0.006(5)
O5 0.061(6) 0.047(6) 0.053(6) -0.010(5) 0.018(6) 0.023(5)
O6 0.056(6) 0.049(6) 0.065(7) -0.016(5) 0.032(6) -0.001(4)
O7 0.056(6) 0.055(6) 0.063(6) -0.005(5) 0.035(5) -0.003(4)
O8 0.088(8) 0.037(5) 0.064(7) -0.004(5) 0.024(6) -0.018(5)

loop_
_atom_type_symbol
_atom_type_description
_atom_type_scat_dispersion_real
_atom_type_scat_dispersion_imag
_atom_type_scat_source
C C 0.0033 0.0016 'International Tables Vol C Tables 4.2.6.8 and 6.1.1.4'
H H 0.0000 0.0000 'International Tables Vol C Tables 4.2.6.8 and 6.1.1.4'
N N 0.0061 0.0033 'International Tables Vol C Tables 4.2.6.8 and 6.1.1.4'
O O 0.0106 0.0060 'International Tables Vol C Tables 4.2.6.8 and 6.1.1.4'
F F 0.0171 0.0103 'International Tables Vol C Tables 4.2.6.8 and 6.1.1.4'
Eu Eu -0.1578 3.6682 'International Tables Vol C Tables 4.2.6.8 and 6.1.1.4'

loop_
_geom_angle_atom_site_label_1
_geom_angle_atom_site_label_2
_geom_angle_atom_site_label_3
_geom_angle
_geom_angle_site_symmetry_1
_geom_angle_site_symmetry_3
_geom_angle_publ_flag
O5 Eu1 O3 146.3(4) . . ?
O5 Eu1 O1 103.9(4) . . ?
O3 Eu1 O1 90.1(3) . . ?
O5 Eu1 O7 89.7(3) . . ?
O3 Eu1 O7 96.6(4) . . ?
O1 Eu1 O7 144.4(3) . . ?
O5 Eu1 O8 71.8(4) . . ?
O3 Eu1 O8 141.4(3) . . ?
O1 Eu1 O8 81.7(4) . . ?
O7 Eu1 O8 71.3(4) . . ?
O5 Eu1 O6 72.1(3) . . ?
O3 Eu1 O6 83.8(4) . . ?
O1 Eu1 O6 72.1(3) . . ?
O7 Eu1 O6 143.4(3) . . ?
O8 Eu1 O6 127.9(4) . . ?
O5 Eu1 O4 81.6(4) . . ?
O3 Eu1 O4 69.9(3) . . ?
O1 Eu1 O4 144.0(3) . . ?
O7 Eu1 O4 69.8(3) . . ?
O8 Eu1 O4 132.4(4) . . ?
O6 Eu1 O4 76.2(4) . . ?
O5 Eu1 O2 142.7(5) . . ?
O3 Eu1 O2 70.7(5) . . ?
O1 Eu1 O2 71.1(3) . . ?
O7 Eu1 O2 78.2(3) . . ?
O8 Eu1 O2 70.9(5) . . ?
O6 Eu1 O2 134.6(4) . . ?
O4 Eu1 O2 124.8(4) . . ?
C2 C1 C6 120.0 . . ?
C2 C1 H1 120.0 . . ?
C6 C1 H1 120.0 . . ?
C1 C2 C3 120.0 . . ?
C1 C2 C11 124.7(6) . . ?
C3 C2 C11 115.3(6) . . ?
C4 C3 C2 120.0 . . ?
C4 C3 H3 120.0 . . ?
C2 C3 H3 120.0 . . ?
C3 C4 C5 120.0 . . ?
C3 C4 H4 120.0 . . ?
C5 C4 H4 120.0 . . ?
C6 C5 C4 120.0 . . ?
C6 C5 C10 120.0 . . ?
C4 C5 C10 120.0 . . ?
C5 C6 C7 120.0 . . ?
C5 C6 C1 120.0 . . ?
C7 C6 C1 120.0 . . ?
C8 C7 C6 120.0 . . ?
C8 C7 H7 120.0 . . ?
C6 C7 H7 120.0 . . ?
C7 C8 C9 120.0 . . ?
C7 C8 H8 120.0 . . ?
C9 C8 H8 120.0 . . ?
C10 C9 C8 120.0 . . ?
C10 C9 H9 120.0 . . ?
C8 C9 H9 120.0 . . ?
C9 C10 C5 120.0 . . ?
C9 C10 H10 120.0 . . ?
C5 C10 H10 120.0 . . ?
O1 C11 C12 119.0(11) . . ?
O1 C11 C2 112.0(12) . . ?
C12 C11 C2 127.9(11) . . ?
C13 C12 C11 126.6(13) . . ?
C13 C12 H12 116.7 . . ?
C11 C12 H12 116.7 . . ?
O2 C13 C12 129.1(12) . . ?
O2 C13 C14 113.7(11) . . ?
C12 C13 C14 116.6(11) . . ?
F3 C14 F2 112.0(8) . . ?
F3 C14 F3' 146.6(15) . . ?
F2 C14 F3' 57.5(5) . . ?
F3 C14 F2' 57.6(5) . . ?
F2 C14 F2' 145.5(14) . . ?
F3' C14 F2' 110.9(8) . . ?
F3 C14 F1 109.0(9) . . ?
F2 C14 F1 108.6(9) . . ?
F3' C14 F1 55.9(5) . . ?
F2' C14 F1 55.7(5) . . ?
F3 C14 F1' 56.3(5) . . ?
F2 C14 F1' 55.9(5) . . ?
F3' C14 F1' 106.9(9) . . ?
F2' C14 F1' 106.7(8) . . ?
F1 C14 F1' 128.5(15) . . ?
F3 C14 C13 101.5(17) . . ?
F2 C14 C13 108.6(15) . . ?
F3' C14 C13 111.9(13) . . ?
F2' C14 C13 105.8(11) . . ?
F1 C14 C13 116.9(14) . . ?
F1' C14 C13 114.5(11) . . ?
O3 C31 C32 120.5(9) . . ?
O3 C31 C22 115.8(5) . . ?
C32 C31 C22 123.6(7) . . ?
C22 C21 C26 120.0 . . ?
C22 C21 H21 120.0 . . ?
C26 C21 H21 120.0 . . ?
C23 C22 C21 120.0 . . ?
C23 C22 C31 116.4 . . ?
C21 C22 C31 123.5 . . ?
C24 C23 C22 120.0 . . ?
C24 C23 H23 120.0 . . ?
C22 C23 H23 120.0 . . ?
C23 C24 C25 120.0 . . ?
C23 C24 H24 120.0 . . ?
C25 C24 H24 120.0 . . ?
C26 C25 C30 120.0 . . ?
C26 C25 C24 120.0 . . ?
C30 C25 C24 120.0 . . ?
C25 C26 C27 120.0 . . ?
C25 C26 C21 120.0 . . ?
C27 C26 C21 120.0 . . ?
C28 C27 C26 120.0 . . ?
C28 C27 H27 120.0 . . ?
C26 C27 H27 120.0 . . ?
C27 C28 C29 120.0 . . ?
C27 C28 H28 120.0 . . ?
C29 C28 H28 120.0 . . ?
C30 C29 C28 120.0 . . ?
C30 C29 H29 120.0 . . ?
C28 C29 H29 120.0 . . ?
C29 C30 C25 120.0 . . ?
C29 C30 H30 120.0 . . ?
C25 C30 H30 120.0 . . ?
C33 C32 C31 123.6(13) . . ?
C33 C32 H32 118.2 . . ?
C31 C32 H32 118.2 . . ?
O4 C33 C32 129.0(15) . . ?
O4 C33 C34 115.6(14) . . ?
C32 C33 C34 115.1(15) . . ?
F6' C34 F5' 109.7(8) . . ?
F6' C34 F4' 110.4(8) . . ?
F5' C34 F4' 108.9(9) . . ?
F6' C34 F4 56.0(5) . . ?
F5' C34 F4 56.5(5) . . ?
F4' C34 F4 140.9(15) . . ?
F6' C34 F6 143.0(13) . . ?
F5' C34 F6 55.5(5) . . ?
F4' C34 F6 56.9(5) . . ?
F4 C34 F6 109.4(9) . . ?
F6' C34 F5 56.6(5) . . ?
F5' C34 F5 134.4(13) . . ?
F4' C34 F5 54.8(5) . . ?
F4 C34 F5 106.7(8) . . ?
F6 C34 F5 106.8(9) . . ?
F6' C34 C33 101.7(9) . . ?
F5' C34 C33 111.5(13) . . ?
F4' C34 C33 114.5(15) . . ?
F4 C34 C33 104.5(15) . . ?
F6 C34 C33 115.2(13) . . ?
F5 C34 C33 113.8(14) . . ?
C42 C41 C46 120.0 . . ?
C42 C41 H41 120.0 . . ?
C46 C41 H41 120.0 . . ?
C41 C42 C43 120.0 . . ?
C41 C42 C51 137.3(9) . . ?
C43 C42 C51 102.7(9) . . ?
C44 C43 C42 120.0 . . ?
C44 C43 H43 120.0 . . ?
C42 C43 H43 120.0 . . ?
C43 C44 C45 120.0 . . ?
C43 C44 H44 120.0 . . ?
C45 C44 H44 120.0 . . ?
C46 C45 C44 120.0 . . ?
C46 C45 C50 120.0 . . ?
C44 C45 C50 120.0 . . ?
C45 C46 C49 120.0 . . ?
C45 C46 C41 120.0 . . ?
C49 C46 C41 120.0 . . ?
C48 C49 C46 120.0 . . ?
C48 C49 H49 120.0 . . ?
C46 C49 H49 120.0 . . ?
C47 C48 C49 120.0 . . ?
C47 C48 H48 120.0 . . ?
C49 C48 H48 120.0 . . ?
C48 C47 C50 120.0 . . ?
C48 C47 H47 120.0 . . ?
C50 C47 H47 120.0 . . ?
C47 C50 C45 120.0 . . ?
C47 C50 H50 120.0 . . ?
C45 C50 H50 120.0 . . ?
O5 C51 C52 126.6(14) . . ?
O5 C51 C42 114.9(15) . . ?
C52 C51 C42 118.0(17) . . ?
C53 C52 C51 122.2(16) . . ?
C53 C52 H52 118.9 . . ?
C51 C52 H52 118.9 . . ?
C52 C53 O6 128.8(17) . . ?
C52 C53 C54 117.4(18) . . ?
O6 C53 C54 113.7(16) . . ?
F7 C54 F8' 57.1(5) . . ?
F7 C54 F9' 55.5(5) . . ?
F8' C54 F9' 111.0(9) . . ?
F7 C54 F9 108.0(9) . . ?
F8' C54 F9 55.9(5) . . ?
F9' C54 F9 141.1(16) . . ?
F7 C54 F8 107.2(9) . . ?
F8' C54 F8 141.4(15) . . ?
F9' C54 F8 56.4(5) . . ?
F9 C54 F8 108.5(9) . . ?
F7 C54 F7' 137.2(18) . . ?
F8' C54 F7' 109.2(9) . . ?
F9' C54 F7' 109.4(9) . . ?
F9 C54 F7' 55.9(5) . . ?
F8 C54 F7' 55.7(5) . . ?
F7 C54 C53 103.8(18) . . ?
F8' C54 C53 110.1(13) . . ?
F9' C54 C53 98.1(12) . . ?
F9 C54 C53 120.7(17) . . ?
F8 C54 C53 107.9(13) . . ?
F7' C54 C53 118.6(18) . . ?
C62 C61 C66 120.0 . . ?
C62 C61 H61 120.0 . . ?
C66 C61 H61 120.0 . . ?
C61 C62 C63 120.0 . . ?
C61 C62 C71 125.2(6) . . ?
C63 C62 C71 114.7(6) . . ?
C64 C63 C62 120.0 . . ?
C64 C63 H63 120.0 . . ?
C62 C63 H63 120.0 . . ?
C63 C64 C65 120.0 . . ?
C63 C64 H64 120.0 . . ?
C65 C64 H64 120.0 . . ?
C66 C65 C64 120.0 . . ?
C66 C65 C70 120.0 . . ?
C64 C65 C70 120.0 . . ?
C67 C66 C65 120.0 . . ?
C67 C66 C61 120.0 . . ?
C65 C66 C61 120.0 . . ?
C66 C67 C68 120.0 . . ?
C66 C67 H67 120.0 . . ?
C68 C67 H67 120.0 . . ?
C69 C68 C67 120.0 . . ?
C69 C68 H68 120.0 . . ?
C67 C68 H68 120.0 . . ?
C68 C69 C70 120.0 . . ?
C68 C69 H69 120.0 . . ?
C70 C69 H69 120.0 . . ?
C69 C70 C65 120.0 . . ?
C69 C70 H70 120.0 . . ?
C65 C70 H70 120.0 . . ?
O7 C71 C72 122.4(15) . . ?
O7 C71 C62 116.6(13) . . ?
C72 C71 C62 120.9(11) . . ?
C73 C72 C71 123.3(13) . . ?
C73 C72 H72 118.3 . . ?
C71 C72 H72 118.3 . . ?
O8 C73 C72 128.9(14) . . ?
O8 C73 C74 111.3(13) . . ?
C72 C73 C74 119.5(12) . . ?
F12' C74 F12 149.2(13) . . ?
F12' C74 F11' 111.5(7) . . ?
F12 C74 F11' 56.2(5) . . ?
F12' C74 F11 58.6(5) . . ?
F12 C74 F11 111.0(7) . . ?
F11' C74 F11 141.3(12) . . ?
F12' C74 F10' 109.4(8) . . ?
F12 C74 F10' 57.4(5) . . ?
F11' C74 F10' 106.9(9) . . ?
F11 C74 F10' 54.3(5) . . ?
F12' C74 F10 55.4(5) . . ?
F12 C74 F10 107.4(8) . . ?
F11' C74 F10 56.2(5) . . ?
F11 C74 F10 104.9(8) . . ?
F10' C74 F10 126.7(14) . . ?
F12' C74 C73 107.9(13) . . ?
F12 C74 C73 102.9(13) . . ?
F11' C74 C73 108.0(11) . . ?
F11 C74 C73 110.6(11) . . ?
F10' C74 C73 113.2(14) . . ?
F10 C74 C73 120.1(13) . . ?
C76 C75 N1 112(2) . . ?
C76 C75 H75A 109.1 . . ?
N1 C75 H75A 109.1 . . ?
C76 C75 H75B 109.1 . . ?
N1 C75 H75B 109.1 . . ?
H75A C75 H75B 107.8 . . ?
C75 C76 H76A 109.5 . . ?
C75 C76 H76B 109.5 . . ?
H76A C76 H76B 109.5 . . ?
C75 C76 H76C 109.5 . . ?
H76A C76 H76C 109.5 . . ?
H76B C76 H76C 109.5 . . ?
C78 C77 N1 114.2(14) . . ?
C78 C77 H77A 108.7 . . ?
N1 C77 H77A 108.7 . . ?
C78 C77 H77B 108.7 . . ?
N1 C77 H77B 108.7 . . ?
H77A C77 H77B 107.6 . . ?
C77 C78 H78A 109.5 . . ?
C77 C78 H78B 109.5 . . ?
H78A C78 H78B 109.5 . . ?
C77 C78 H78C 109.5 . . ?
H78A C78 H78C 109.5 . . ?
H78B C78 H78C 109.5 . . ?
C80 C79 N1 110.6(16) . . ?
C80 C79 H79A 109.5 . . ?
N1 C79 H79A 109.5 . . ?
C80 C79 H79B 109.5 . . ?
N1 C79 H79B 109.5 . . ?
H79A C79 H79B 108.1 . . ?
C79 C80 H80A 109.5 . . ?
C79 C80 H80B 109.5 . . ?
H80A C80 H80B 109.5 . . ?
C79 C80 H80C 109.5 . . ?
H80A C80 H80C 109.5 . . ?
H80B C80 H80C 109.5 . . ?
N1 C81 C82 121.3(18) . . ?
N1 C81 H81A 107.0 . . ?
C82 C81 H81A 107.0 . . ?
N1 C81 H81B 107.0 . . ?
C82 C81 H81B 107.0 . . ?
H81A C81 H81B 106.7 . . ?
C81 C82 H82A 109.5 . . ?
C81 C82 H82B 109.5 . . ?
H82A C82 H82B 109.5 . . ?
C81 C82 H82C 109.5 . . ?
H82A C82 H82C 109.5 . . ?
H82B C82 H82C 109.5 . . ?
C81 N1 C79 119.6(13) . . ?
C81 N1 C77 110.2(14) . . ?
C79 N1 C77 106.0(13) . . ?
C81 N1 C75 107.3(15) . . ?
C79 N1 C75 109.1(13) . . ?
C77 N1 C75 103.4(12) . . ?
C11 O1 Eu1 138.0(9) . . ?
C13 O2 Eu1 130.2(9) . . ?
C31 O3 Eu1 141.4(7) . . ?
C33 O4 Eu1 134.4(10) . . ?
C51 O5 Eu1 139.4(9) . . ?
C53 O6 Eu1 129.7(10) . . ?
C71 O7 Eu1 137.7(10) . . ?
C73 O8 Eu1 131.9(11) . . ?

loop_
_geom_bond_atom_site_label_1
_geom_bond_atom_site_label_2
_geom_bond_distance
_geom_bond_site_symmetry_2
_geom_bond_publ_flag
Eu1 O5 2.324(9) . ?
Eu1 O3 2.340(11) . ?
Eu1 O1 2.354(8) . ?
Eu1 O7 2.362(10) . ?
Eu1 O8 2.408(10) . ?
Eu1 O6 2.413(9) . ?
Eu1 O4 2.424(10) . ?
Eu1 O2 2.462(7) . ?
C1 C2 1.3900 . ?
C1 C6 1.3901 . ?
C1 H1 0.9300 . ?
C2 C3 1.3900 . ?
C2 C11 1.459(12) . ?
C3 C4 1.3900 . ?
C3 H3 0.9300 . ?
C4 C5 1.3900 . ?
C4 H4 0.9300 . ?
C5 C6 1.3900 . ?
C5 C10 1.3900 . ?
C6 C7 1.3900 . ?
C7 C8 1.3900 . ?
C7 H7 0.9300 . ?
C8 C9 1.3900 . ?
C8 H8 0.9300 . ?
C9 C10 1.3900 . ?
C9 H9 0.9300 . ?
C10 H10 0.9300 . ?
C11 O1 1.306(16) . ?
C11 C12 1.412(18) . ?
C12 C13 1.364(18) . ?
C12 H12 0.9300 . ?
C13 O2 1.221(15) . ?
C13 C14 1.595(17) . ?
C14 F3 1.303(9) . ?
C14 F2 1.312(9) . ?
C14 F3' 1.317(9) . ?
C14 F2' 1.317(9) . ?
C14 F1 1.328(9) . ?
C14 F1' 1.348(9) . ?
C31 O3 1.277(13) . ?
C31 C32 1.386(17) . ?
C31 C22 1.4612 . ?
C21 C22 1.3900 . ?
C21 C26 1.3900 . ?
C21 H21 0.9300 . ?
C22 C23 1.3900 . ?
C23 C24 1.3900 . ?
C23 H23 0.9300 . ?
C24 C25 1.3900 . ?
C24 H24 0.9300 . ?
C25 C26 1.3900 . ?
C25 C30 1.3900 . ?
C26 C27 1.3900 . ?
C27 C28 1.3900 . ?
C27 H27 0.9300 . ?
C28 C29 1.3900 . ?
C28 H28 0.9300 . ?
C29 C30 1.3900 . ?
C29 H29 0.9300 . ?
C30 H30 0.9300 . ?
C32 C33 1.39(2) . ?
C32 H32 0.9300 . ?
C33 O4 1.194(19) . ?
C33 C34 1.576(19) . ?
C34 F6' 1.318(8) . ?
C34 F5' 1.318(9) . ?
C34 F4' 1.321(9) . ?
C34 F4 1.322(9) . ?
C34 F6 1.323(9) . ?
C34 F5 1.342(9) . ?
C41 C42 1.3900 . ?
C41 C46 1.3900 . ?
C41 H41 0.9300 . ?
C42 C43 1.3900 . ?
C42 C51 1.427(16) . ?
C43 C44 1.3900 . ?
C43 H43 0.9300 . ?
C44 C45 1.3900 . ?
C44 H44 0.9300 . ?
C45 C46 1.3900 . ?
C45 C50 1.3900 . ?
C46 C49 1.3900 . ?
C49 C48 1.3900 . ?
C49 H49 0.9300 . ?
C48 C47 1.3900 . ?
C48 H48 0.9300 . ?
C47 C50 1.3900 . ?
C47 H47 0.9300 . ?
C50 H50 0.9300 . ?
C51 O5 1.24(2) . ?
C51 C52 1.38(3) . ?
C52 C53 1.32(3) . ?
C52 H52 0.9300 . ?
C53 O6 1.37(2) . ?
C53 C54 1.63(2) . ?
C54 F7 1.339(9) . ?
C54 F8' 1.306(9) . ?
C54 F9' 1.293(9) . ?
C54 F9 1.325(9) . ?
C54 F8 1.329(9) . ?
C54 F7' 1.333(9) . ?
C61 C62 1.3900 . ?
C61 C66 1.3900 . ?
C61 H61 0.9300 . ?
C62 C63 1.3900 . ?
C62 C71 1.523(18) . ?
C63 C64 1.3900 . ?
C63 H63 0.9300 . ?
C64 C65 1.3900 . ?
C64 H64 0.9300 . ?
C65 C66 1.3900 . ?
C65 C70 1.3900 . ?
C66 C67 1.3900 . ?
C67 C68 1.3900 . ?
C67 H67 0.9300 . ?
C68 C69 1.3900 . ?
C68 H68 0.9300 . ?
C69 C70 1.3900 . ?
C69 H69 0.9300 . ?
C70 H70 0.9300 . ?
C71 O7 1.257(16) . ?
C71 C72 1.42(2) . ?
C72 C73 1.38(2) . ?
C72 H72 0.9300 . ?
C73 O8 1.226(17) . ?
C73 C74 1.620(19) . ?
C74 F12' 1.294(9) . ?
C74 F12 1.307(9) . ?
C74 F11' 1.312(8) . ?
C74 F11 1.325(8) . ?
C74 F10' 1.346(9) . ?
C74 F10 1.350(9) . ?
C75 C76 1.41(3) . ?
C75 N1 1.61(2) . ?
C75 H75A 0.9700 . ?
C75 H75B 0.9700 . ?
C76 H76A 0.9600 . ?
C76 H76B 0.9600 . ?
C76 H76C 0.9600 . ?
C77 C78 1.43(2) . ?
C77 N1 1.55(2) . ?
C77 H77A 0.9700 . ?
C77 H77B 0.9700 . ?
C78 H78A 0.9600 . ?
C78 H78B 0.9600 . ?
C78 H78C 0.9600 . ?
C79 C80 1.49(2) . ?
C79 N1 1.52(2) . ?
C79 H79A 0.9700 . ?
C79 H79B 0.9700 . ?
C80 H80A 0.9600 . ?
C80 H80B 0.9600 . ?
C80 H80C 0.9600 . ?
C81 N1 1.43(2) . ?
C81 C82 1.55(3) . ?
C81 H81A 0.9700 . ?
C81 H81B 0.9700 . ?
C82 H82A 0.9600 . ?
C82 H82B 0.9600 . ?
C82 H82C 0.9600 . ?

loop_
_geom_torsion_atom_site_label_1
_geom_torsion_atom_site_label_2
_geom_torsion_atom_site_label_3
_geom_torsion_atom_site_label_4
_geom_torsion
_geom_torsion_site_symmetry_1
_geom_torsion_site_symmetry_2
_geom_torsion_site_symmetry_3
_geom_torsion_site_symmetry_4
_geom_torsion_publ_flag
C6 C1 C2 C3 0.0 . . . . ?
C6 C1 C2 C11 -178.4(9) . . . . ?
C1 C2 C3 C4 0.0 . . . . ?
C11 C2 C3 C4 178.5(8) . . . . ?
C2 C3 C4 C5 0.0 . . . . ?
C3 C4 C5 C6 0.0 . . . . ?
C3 C4 C5 C10 180.0 . . . . ?
C4 C5 C6 C7 180.0 . . . . ?
C10 C5 C6 C7 0.0 . . . . ?
C4 C5 C6 C1 0.0 . . . . ?
C10 C5 C6 C1 180.0 . . . . ?
C2 C1 C6 C5 0.0 . . . . ?
C2 C1 C6 C7 180.0 . . . . ?
C5 C6 C7 C8 0.0 . . . . ?
C1 C6 C7 C8 180.0 . . . . ?
C6 C7 C8 C9 0.0 . . . . ?
C7 C8 C9 C10 0.0 . . . . ?
C8 C9 C10 C5 0.0 . . . . ?
C6 C5 C10 C9 0.0 . . . . ?
C4 C5 C10 C9 180.0 . . . . ?
C1 C2 C11 O1 -3.1(18) . . . . ?
C3 C2 C11 O1 178.4(10) . . . . ?
C1 C2 C11 C12 -171.0(16) . . . . ?
C3 C2 C11 C12 10(2) . . . . ?
O1 C11 C12 C13 2(3) . . . . ?
C2 C11 C12 C13 169.2(17) . . . . ?
C11 C12 C13 O2 -3(3) . . . . ?
C11 C12 C13 C14 -173.1(19) . . . . ?
O2 C13 C14 F3 120.4(17) . . . . ?
C12 C13 C14 F3 -67.8(18) . . . . ?
O2 C13 C14 F2 -121.4(17) . . . . ?
C12 C13 C14 F2 50.5(19) . . . . ?
O2 C13 C14 F3' -59.8(19) . . . . ?
C12 C13 C14 F3' 112.1(17) . . . . ?
O2 C13 C14 F2' 61.1(19) . . . . ?
C12 C13 C14 F2' -127.0(16) . . . . ?
O2 C13 C14 F1 2(2) . . . . ?
C12 C13 C14 F1 173.8(16) . . . . ?
O2 C13 C14 F1' 178.4(16) . . . . ?
C12 C13 C14 F1' -10(2) . . . . ?
C26 C21 C22 C23 0.0 . . . . ?
C26 C21 C22 C31 177.9 . . . . ?
O3 C31 C22 C23 145.4(7) . . . . ?
C32 C31 C22 C23 -35.4(9) . . . . ?
O3 C31 C22 C21 -32.6(7) . . . . ?
C32 C31 C22 C21 146.6(9) . . . . ?
C21 C22 C23 C24 0.0 . . . . ?
C31 C22 C23 C24 -178.0 . . . . ?
C22 C23 C24 C25 0.0 . . . . ?
C23 C24 C25 C26 0.0 . . . . ?
C23 C24 C25 C30 180.0 . . . . ?
C30 C25 C26 C27 0.0 . . . . ?
C24 C25 C26 C27 180.0 . . . . ?
C30 C25 C26 C21 180.0 . . . . ?
C24 C25 C26 C21 0.0 . . . . ?
C22 C21 C26 C25 0.0 . . . . ?
C22 C21 C26 C27 180.0 . . . . ?
C25 C26 C27 C28 0.0 . . . . ?
C21 C26 C27 C28 180.0 . . . . ?
C26 C27 C28 C29 0.0 . . . . ?
C27 C28 C29 C30 0.0 . . . . ?
C28 C29 C30 C25 0.0 . . . . ?
C26 C25 C30 C29 0.0 . . . . ?
C24 C25 C30 C29 180.0 . . . . ?
O3 C31 C32 C33 5(2) . . . . ?
C22 C31 C32 C33 -173.8(11) . . . . ?
C31 C32 C33 O4 -6(3) . . . . ?
C31 C32 C33 C34 168.9(12) . . . . ?
O4 C33 C34 F6' -97.1(14) . . . . ?
C32 C33 C34 F6' 87.1(14) . . . . ?
O4 C33 C34 F5' 19.7(17) . . . . ?
C32 C33 C34 F5' -156.1(13) . . . . ?
O4 C33 C34 F4' 143.9(13) . . . . ?
C32 C33 C34 F4' -31.9(16) . . . . ?
O4 C33 C34 F4 -39.5(16) . . . . ?
C32 C33 C34 F4 144.7(14) . . . . ?
O4 C33 C34 F6 80.6(16) . . . . ?
C32 C33 C34 F6 -95.2(15) . . . . ?
O4 C33 C34 F5 -155.5(13) . . . . ?
C32 C33 C34 F5 28.7(17) . . . . ?
C46 C41 C42 C43 0.0 . . . . ?
C46 C41 C42 C51 177.9(11) . . . . ?
C41 C42 C43 C44 0.0 . . . . ?
C51 C42 C43 C44 -178.5(7) . . . . ?
C42 C43 C44 C45 0.0 . . . . ?
C43 C44 C45 C46 0.0 . . . . ?
C43 C44 C45 C50 180.0 . . . . ?
C44 C45 C46 C49 180.0 . . . . ?
C50 C45 C46 C49 0.0 . . . . ?
C44 C45 C46 C41 0.0 . . . . ?
C50 C45 C46 C41 180.0 . . . . ?
C42 C41 C46 C45 0.0 . . . . ?
C42 C41 C46 C49 180.0 . . . . ?
C45 C46 C49 C48 0.0 . . . . ?
C41 C46 C49 C48 180.0 . . . . ?
C46 C49 C48 C47 0.0 . . . . ?
C49 C48 C47 C50 0.0 . . . . ?
C48 C47 C50 C45 0.0 . . . . ?
C46 C45 C50 C47 0.0 . . . . ?
C44 C45 C50 C47 180.0 . . . . ?
C41 C42 C51 O5 -5(2) . . . . ?
C43 C42 C51 O5 173.2(12) . . . . ?
C41 C42 C51 C52 168.5(10) . . . . ?
C43 C42 C51 C52 -13.4(16) . . . . ?
O5 C51 C52 C53 8(3) . . . . ?
C42 C51 C52 C53 -164.9(15) . . . . ?
C51 C52 C53 O6 -14(3) . . . . ?
C51 C52 C53 C54 162.4(16) . . . . ?
C52 C53 C54 F7 153.8(16) . . . . ?
O6 C53 C54 F7 -29.1(17) . . . . ?
C52 C53 C54 F8' -146.6(15) . . . . ?
O6 C53 C54 F8' 30.5(19) . . . . ?
C52 C53 C54 F9' 97.5(18) . . . . ?
O6 C53 C54 F9' -85.4(16) . . . . ?
C52 C53 C54 F9 -85.1(17) . . . . ?
O6 C53 C54 F9 92.0(19) . . . . ?
C52 C53 C54 F8 40(2) . . . . ?
O6 C53 C54 F8 -142.6(14) . . . . ?
C52 C53 C54 F7' -20(2) . . . . ?
O6 C53 C54 F7' 157.2(14) . . . . ?
C66 C61 C62 C63 0.0 . . . . ?
C66 C61 C62 C71 176.0(7) . . . . ?
C61 C62 C63 C64 0.0 . . . . ?
C71 C62 C63 C64 -176.4(6) . . . . ?
C62 C63 C64 C65 0.0 . . . . ?
C63 C64 C65 C66 0.0 . . . . ?
C63 C64 C65 C70 180.0 . . . . ?
C64 C65 C66 C67 180.0 . . . . ?
C70 C65 C66 C67 0.0 . . . . ?
C64 C65 C66 C61 0.0 . . . . ?
C70 C65 C66 C61 180.0 . . . . ?
C62 C61 C66 C67 180.0 . . . . ?
C62 C61 C66 C65 0.0 . . . . ?
C65 C66 C67 C68 0.0 . . . . ?
C61 C66 C67 C68 180.0 . . . . ?
C66 C67 C68 C69 0.0 . . . . ?
C67 C68 C69 C70 0.0 . . . . ?
C68 C69 C70 C65 0.0 . . . . ?
C66 C65 C70 C69 0.0 . . . . ?
C64 C65 C70 C69 180.0 . . . . ?
C61 C62 C71 O7 -151.4(8) . . . . ?
C63 C62 C71 O7 24.8(13) . . . . ?
C61 C62 C71 C72 32.7(15) . . . . ?
C63 C62 C71 C72 -151.1(10) . . . . ?
O7 C71 C72 C73 -6(2) . . . . ?
C62 C71 C72 C73 169.8(12) . . . . ?
C71 C72 C73 O8 3(3) . . . . ?
C71 C72 C73 C74 -171.7(13) . . . . ?
O8 C73 C74 F12' -87.8(17) . . . . ?
C72 C73 C74 F12' 87.6(18) . . . . ?
O8 C73 C74 F12 91.2(18) . . . . ?
C72 C73 C74 F12 -93.5(18) . . . . ?
O8 C73 C74 F11' 33(2) . . . . ?
C72 C73 C74 F11' -151.8(17) . . . . ?
O8 C73 C74 F11 -150.2(16) . . . . ?
C72 C73 C74 F11 25.1(19) . . . . ?
O8 C73 C74 F10' 151.0(16) . . . . ?
C72 C73 C74 F10' -33.7(19) . . . . ?
O8 C73 C74 F10 -28(2) . . . . ?
C72 C73 C74 F10 147.4(17) . . . . ?
C82 C81 N1 C79 -175.9(19) . . . . ?
C82 C81 N1 C77 -53(3) . . . . ?
C82 C81 N1 C75 59(2) . . . . ?
C80 C79 N1 C81 -58(2) . . . . ?
C80 C79 N1 C77 176.5(14) . . . . ?
C80 C79 N1 C75 65.7(18) . . . . ?
C78 C77 N1 C81 -63(2) . . . . ?
C78 C77 N1 C79 67.7(18) . . . . ?
C78 C77 N1 C75 -177.6(16) . . . . ?
C76 C75 N1 C81 171.4(18) . . . . ?
C76 C75 N1 C79 40(2) . . . . ?
C76 C75 N1 C77 -72(2) . . . . ?
C12 C11 O1 Eu1 -22(3) . . . . ?
C2 C11 O1 Eu1 168.8(7) . . . . ?
O5 Eu1 O1 C11 -115.6(15) . . . . ?
O3 Eu1 O1 C11 95.4(15) . . . . ?
O7 Eu1 O1 C11 -6.0(17) . . . . ?
O8 Eu1 O1 C11 -46.7(15) . . . . ?
O6 Eu1 O1 C11 178.8(15) . . . . ?
O4 Eu1 O1 C11 149.6(14) . . . . ?
O2 Eu1 O1 C11 25.8(15) . . . . ?
C12 C13 O2 Eu1 19(3) . . . . ?
C14 C13 O2 Eu1 -169.9(11) . . . . ?
O5 Eu1 O2 C13 66(2) . . . . ?
O3 Eu1 O2 C13 -119.5(19) . . . . ?
O1 Eu1 O2 C13 -22.6(17) . . . . ?
O7 Eu1 O2 C13 139.1(19) . . . . ?
O8 Eu1 O2 C13 65.0(18) . . . . ?
O6 Eu1 O2 C13 -60(2) . . . . ?
O4 Eu1 O2 C13 -166.1(16) . . . . ?
C32 C31 O3 Eu1 -10.9(19) . . . . ?
C22 C31 O3 Eu1 168.3(9) . . . . ?
O5 Eu1 O3 C31 44.0(17) . . . . ?
O1 Eu1 O3 C31 159.7(13) . . . . ?
O7 Eu1 O3 C31 -55.4(13) . . . . ?
O8 Eu1 O3 C31 -123.6(12) . . . . ?
O6 Eu1 O3 C31 87.7(13) . . . . ?
O4 Eu1 O3 C31 10.2(13) . . . . ?
O2 Eu1 O3 C31 -130.4(14) . . . . ?
C32 C33 O4 Eu1 11(3) . . . . ?
C34 C33 O4 Eu1 -164.4(8) . . . . ?
O5 Eu1 O4 C33 -171.1(15) . . . . ?
O3 Eu1 O4 C33 -9.2(15) . . . . ?
O1 Eu1 O4 C33 -69.0(17) . . . . ?
O7 Eu1 O4 C33 96.2(15) . . . . ?
O8 Eu1 O4 C33 133.2(14) . . . . ?
O6 Eu1 O4 C33 -97.6(15) . . . . ?
O2 Eu1 O4 C33 37.7(17) . . . . ?
C52 C51 O5 Eu1 0(3) . . . . ?
C42 C51 O5 Eu1 172.6(9) . . . . ?
O3 Eu1 O5 C51 45(2) . . . . ?
O1 Eu1 O5 C51 -66.8(18) . . . . ?
O7 Eu1 O5 C51 146.5(17) . . . . ?
O8 Eu1 O5 C51 -143.1(18) . . . . ?
O6 Eu1 O5 C51 -1.2(17) . . . . ?
O4 Eu1 O5 C51 76.9(17) . . . . ?
O2 Eu1 O5 C51 -143.7(15) . . . . ?
C52 C53 O6 Eu1 13(3) . . . . ?
C54 C53 O6 Eu1 -163.9(9) . . . . ?
O5 Eu1 O6 C53 -4.3(14) . . . . ?
O3 Eu1 O6 C53 -160.5(14) . . . . ?
O1 Eu1 O6 C53 107.4(15) . . . . ?
O7 Eu1 O6 C53 -67.9(16) . . . . ?
O8 Eu1 O6 C53 43.8(15) . . . . ?
O4 Eu1 O6 C53 -89.8(14) . . . . ?
O2 Eu1 O6 C53 144.5(14) . . . . ?
C72 C71 O7 Eu1 -12(2) . . . . ?
C62 C71 O7 Eu1 171.9(7) . . . . ?
O5 Eu1 O7 C71 90.8(13) . . . . ?
O3 Eu1 O7 C71 -122.4(13) . . . . ?
O1 Eu1 O7 C71 -23.0(16) . . . . ?
O8 Eu1 O7 C71 19.9(13) . . . . ?
O6 Eu1 O7 C71 149.2(12) . . . . ?
O4 Eu1 O7 C71 171.9(14) . . . . ?
O2 Eu1 O7 C71 -53.7(13) . . . . ?
C72 C73 O8 Eu1 17(2) . . . . ?
C74 C73 O8 Eu1 -168.1(9) . . . . ?
O5 Eu1 O8 C73 -117.2(15) . . . . ?
O3 Eu1 O8 C73 55.6(18) . . . . ?
O1 Eu1 O8 C73 135.2(14) . . . . ?
O7 Eu1 O8 C73 -21.2(14) . . . . ?
O6 Eu1 O8 C73 -165.4(13) . . . . ?
O4 Eu1 O8 C73 -57.8(15) . . . . ?
O2 Eu1 O8 C73 62.4(14) . . . . ?
